data_1552954
loop_
_publ_author_name
'Venkatramaiah, N.'
'Pereira, Carla F.'
'Mendes, Ricardo F.'
'Paz, Filipe A Almeida'
'Tom\'e, Jo\~ao P C'

_publ_section_title
;
 Phosphonate appended porphyrins as versatile chemosensors for selective
 detection of trinitrotoluene.
;
_journal_issue 8
_journal_name_full 'Analytical chemistry'
_journal_page_first 4515
_journal_page_last 4522
_journal_paper_doi 10.1021/acs.analchem.5b00772
_journal_volume 87
_journal_year 2015
_chemical_formula_moiety 'C44 H32 N4 O12 P4, 2(C2 H8 N)'
_chemical_formula_sum 'C48 H48 N6 O12 P4'
_chemical_formula_weight 1024.80
_space_group_crystal_system triclinic
_space_group_IT_number 2
_space_group_name_Hall '-P 1'
_space_group_name_H-M_alt 'P -1'
_symmetry_space_group_name_Hall '-P 1'
_symmetry_space_group_name_H-M 'P -1'
_atom_sites_solution_hydrogens geom
_cell_angle_alpha 70.854(2)
_cell_angle_beta 82.606(2)
_cell_angle_gamma 77.840(2)
_cell_formula_units_Z 2
_cell_length_a 13.1137(9)
_cell_length_b 13.9435(10)
_cell_length_c 17.8162(13)
_cell_measurement_reflns_used 9909
_cell_measurement_temperature 150(2)
_cell_measurement_theta_max 27.67
_cell_measurement_theta_min 2.43
_cell_volume 3002.2(4)
_computing_cell_refinement 'SAINT V8.27B (Bruker AXS Inc., 2012)'
_computing_data_collection 'APEX2 2012.4 (Bruker AXS Inc., 2012)'
_computing_data_reduction 'SAINT V8.27B (Bruker AXS Inc., 2012)'
_computing_molecular_graphics 'DIAMOND (Brandenburg, 2009)'
_computing_publication_material 'SHELXTL (Sheldrick, 2014)'
_computing_structure_refinement 'SHELXTL (Sheldrick, 2014)'
_computing_structure_solution 'SHELXTL (Sheldrick, 2014)'
_diffrn_ambient_temperature 150(2)
_diffrn_measured_fraction_theta_full 0.997
_diffrn_measured_fraction_theta_max 0.992
_diffrn_measurement_device_type 'Bruker D8 Quest Kappa PHOTON100'
_diffrn_measurement_method '\w / \f scans'
_diffrn_radiation_monochromator graphite
_diffrn_radiation_source 'fine-focus sealed tube'
_diffrn_radiation_type MoK\a
_diffrn_radiation_wavelength 0.71073
_diffrn_reflns_av_R_equivalents 0.0461
_diffrn_reflns_av_unetI/netI 0.0550
_diffrn_reflns_Laue_measured_fraction_full 0.997
_diffrn_reflns_Laue_measured_fraction_max 0.992
_diffrn_reflns_limit_h_max 13
_diffrn_reflns_limit_h_min -17
_diffrn_reflns_limit_k_max 18
_diffrn_reflns_limit_k_min -18
_diffrn_reflns_limit_l_max 23
_diffrn_reflns_limit_l_min -23
_diffrn_reflns_number 53159
_diffrn_reflns_point_group_measured_fraction_full 0.997
_diffrn_reflns_point_group_measured_fraction_max 0.992
_diffrn_reflns_theta_full 25.242
_diffrn_reflns_theta_max 27.484
_diffrn_reflns_theta_min 3.586
_diffrn_standards_decay_% 0
_diffrn_standards_interval_count 0
_diffrn_standards_interval_time 0
_diffrn_standards_number 0
_exptl_absorpt_coefficient_mu 0.182
_exptl_absorpt_correction_type multi-scan
_exptl_absorpt_process_details
;
 SADABS (Sheldrick, 1997)
;
_exptl_crystal_colour Yellow
_exptl_crystal_density_diffrn 1.134
_exptl_crystal_description Plate
_exptl_crystal_F_000 1068
_exptl_crystal_size_max 0.200
_exptl_crystal_size_mid 0.140
_exptl_crystal_size_min 0.040
_exptl_transmission_factor_max 0.7456
_exptl_transmission_factor_min 0.6856
_platon_squeeze_details
;
TITL solve in P-1
CELL   13.1137   13.9435   17.8162     70.85     82.61     77.84
SPGR P-1
# Solvent Accessible Volume =     767.4
# Electrons Found in S.A.V. =     126.0
# Note: Atoms in Void as Cxxx and Qxxx all others
C101 0.661 0.099 0.729 !       5.02 eA-3
C102 0.426 0.826 0.263 !       3.77 eA-3
C103 0.146 0.840 0.218 !       2.83 eA-3
C104 0.752 0.197 0.906 !       2.78 eA-3
Q105 0.750 0.687 0.361 !       2.74 eA-3
C106 0.176 0.868 0.986 !       2.69 eA-3
C107 0.168 0.875 0.904 !       2.64 eA-3
C108 0.361 0.098 0.936 !       2.25 eA-3
C109 0.361 0.060 0.959 !       2.25 eA-3
C110 0.141 0.905 0.948 !       2.23 eA-3
C111 0.778 0.198 0.969 !       2.16 eA-3
C112 0.111 0.846 0.284 !       2.06 eA-3
C113 0.217 0.856 0.264 !       2.03 eA-3
Q114 0.230 0.628 0.425 !       1.99 eA-3
C115 0.845 0.209 0.721 !       1.93 eA-3
C116 0.659 0.989 0.894 !       1.93 eA-3
C117 0.644 0.871 0.042 !       1.91 eA-3
C118 0.596 0.995 0.095 !       1.90 eA-3
C119 0.612 1.004 0.044 !       1.84 eA-3
C120 0.635 0.974 0.010 !       1.76 eA-3
C121 0.123 0.993 0.902 !       1.73 eA-3
C122 0.531 0.130 0.813 !       1.71 eA-3
C123 0.128 0.931 0.080 !       1.70 eA-3
C124 0.656 0.818 0.095 !       1.69 eA-3
C125 0.263 0.843 0.986 !       1.51 eA-3
Q126 0.012 0.339 0.861 !       1.51 eA-3
C127 0.637 0.032 0.946 !       1.50 eA-3
Q128 0.251 0.917 0.419 !       1.47 eA-3
C129 0.249 0.894 0.948 !       1.46 eA-3
C130 0.220 0.759 0.201 !       1.45 eA-3
C131 0.125 0.961 0.027 !       1.38 eA-3
Q132 0.121 0.285 0.736 !       1.35 eA-3
C133 0.872 0.075 0.108 !       1.35 eA-3
C134 0.716 0.040 0.782 !       1.29 eA-3
C135 0.802 0.100 0.053 !       1.28 eA-3
C136 0.110 0.995-0.010 !       1.28 eA-3
C137 0.081 0.974-0.002 !       1.27 eA-3
C138 0.659 0.885 0.971 !       1.25 eA-3
C139 0.373 0.052 0.888 !       1.20 eA-3
C140 0.777 0.227 0.037 !       1.20 eA-3
C141 0.096 0.930 0.160 !       1.18 eA-3
C142 0.909 0.056 0.063 !       1.16 eA-3
C143 0.035 0.995 0.843 !       1.15 eA-3
Q144 0.283 0.410 0.591 !       1.12 eA-3
Q145 0.019 0.678 0.180 !       1.10 eA-3
C146 0.611 0.861 0.122 !       1.09 eA-3
C147 0.135 0.914 0.015 !       1.09 eA-3
C148 0.592 0.793 0.158 !       1.05 eA-3
Q149 0.981 0.353 0.793 !       1.03 eA-3
C150 0.187 0.955 0.857 !       1.01 eA-3
Q151 0.201 0.842 0.417 !       0.99 eA-3
C152 0.091 0.948 0.197 !       0.99 eA-3
Q153 0.934 0.740 0.127 !       0.98 eA-3
Q154 0.312 0.601 0.721 !       0.97 eA-3
C155 0.191 0.729 0.234 !       0.97 eA-3
C156 0.865 0.075 0.826 !       0.97 eA-3
Q157 0.832 0.655 0.273 !       0.94 eA-3
Q158 0.967 0.682 0.267 !       0.93 eA-3
Q159 0.794 0.086 0.484 !       0.90 eA-3
Q160 0.887 0.786 0.183 !       0.90 eA-3
Q161 0.232 0.171 0.658 !       0.87 eA-3
Q162 0.821 0.496 0.954 !       0.86 eA-3
Q163 0.812 0.734 0.402 !       0.85 eA-3
Q164 0.323 0.399 0.090 !       0.84 eA-3
C165 0.970 0.981 0.013 !       0.83 eA-3
Q166 0.249 0.947 0.469 !       0.83 eA-3
Q167 0.608 0.523 0.186 !       0.82 eA-3
C168 0.779 0.241 0.090 !       0.81 eA-3
Q169 0.082 0.569 0.083 !       0.80 eA-3
C170 0.014 0.999 0.951 !       0.80 eA-3
Q171 0.891 0.578 0.174 !       0.80 eA-3
Q172 0.721 0.406 0.533 !       0.80 eA-3
Q173 0.783 0.551 0.814 !       0.79 eA-3
Q174 0.965 0.284 0.176 !       0.79 eA-3
Q175 0.092 0.018 0.794 !       0.78 eA-3
Q176 0.967 0.324 0.017 !       0.77 eA-3
Q177 0.643 0.526 0.064 !       0.77 eA-3
Q178 0.248 0.618 0.826 !       0.77 eA-3
Q179 0.338 0.251 0.662 !       0.77 eA-3
C180 0.723 0.054 0.090 !       0.77 eA-3
Q181 0.264 1.005 0.479 !       0.76 eA-3
Q182 0.748 0.303 0.562 !       0.75 eA-3
Q183 0.419 0.945 0.644 !       0.74 eA-3
Q184 0.532 0.509 0.347 !       0.74 eA-3
C185 0.892 0.952 0.061 !       0.74 eA-3
Q186 0.969 0.734 0.874 !       0.74 eA-3
Q187 0.488 0.508 0.280 !       0.74 eA-3
Q188 0.598 0.528 0.121 !       0.73 eA-3
Q189 0.082 0.393 0.830 !       0.73 eA-3
Q190 0.840 0.280 0.642 !       0.73 eA-3
Q191 0.771 0.408 0.143 !       0.73 eA-3
Q192 0.637 0.046 0.377 !       0.72 eA-3
Q193 0.202 0.912 0.468 !       0.72 eA-3
Q194 0.870 0.500 0.855 !       0.72 eA-3
Q195 0.780 0.011 0.469 !       0.72 eA-3
Q196 0.944 0.753 0.501 !       0.72 eA-3
Q197 0.831 0.486 0.837 !       0.72 eA-3
Q198 0.343 0.934 0.651 !       0.72 eA-3
Q199 0.783 0.510-0.007 !       0.71 eA-3
(replace by semicolon in column 1 when used as .sqf)
;
_refine_diff_density_max 2.060
_refine_diff_density_min -0.864
_refine_diff_density_rms 0.100
_refine_ls_extinction_method none
_refine_ls_goodness_of_fit_ref 1.026
_refine_ls_hydrogen_treatment constr
_refine_ls_matrix_type full
_refine_ls_number_parameters 629
_refine_ls_number_reflns 13653
_refine_ls_number_restraints 6
_refine_ls_restrained_S_all 1.026
_refine_ls_R_factor_all 0.1338
_refine_ls_R_factor_gt 0.0885
_refine_ls_shift/su_max 0.001
_refine_ls_shift/su_mean 0.000
_refine_ls_structure_factor_coef Fsqd
_refine_ls_weighting_details 'w=1/[\s^2^(Fo^2^)+(0.1024P)^2^+9.1199P] where P=(Fo^2^+2Fc^2^)/3'
_refine_ls_weighting_scheme calc
_refine_ls_wR_factor_gt 0.2302
_refine_ls_wR_factor_ref 0.2566
_reflns_Friedel_coverage 0.000
_reflns_number_gt 8769
_reflns_number_total 13653
_reflns_threshold_expression 'I > 2\s(I)'
_cod_data_source_file ac5b00772_si_001.cif
_cod_data_source_block H2TTPA
_cod_depositor_comments
;
The following automatic conversions were performed:

'_space_group_crystal_system' value 'Triclinic' changed to
'triclinic' according to the built-in table from CIF Core dictionary
named 'cif_core.dic' version 2.4.1 from 2010-06-29.

'_exptl_absorpt_correction_type' value 'Multi-scan' changed to
'multi-scan' according to the built-in table from CIF Core dictionary
named 'cif_core.dic' version 2.4.1 from 2010-06-29.

Automatic conversion script
Id: cif_fix_values 5376 2017-05-30 11:51:03Z andrius 
;
_cod_database_code 1552954
_shelx_space_group_comment
;
The symmetry employed for this shelxl refinement is uniquely defined
by the following loop, which should always be used as a source of
symmetry information in preference to the above space-group names.
They are only intended as comments.
;
_shelx_estimated_absorpt_t_min 0.965
_shelx_estimated_absorpt_t_max 0.993
_shelxl_version_number 2014-3

loop_
_space_group_symop_operation_xyz
'x, y, z'
'-x, -y, -z'

loop_
_atom_site_label
_atom_site_type_symbol
_atom_site_fract_x
_atom_site_fract_y
_atom_site_fract_z
_atom_site_U_iso_or_equiv
_atom_site_adp_type
_atom_site_occupancy
_atom_site_site_symmetry_order
_atom_site_calc_flag
_atom_site_refinement_flags_posn
_atom_site_refinement_flags_adp
_atom_site_refinement_flags_occupancy
_atom_site_disorder_assembly
_atom_site_disorder_group
P1 P 0.37413(8) 0.96362(9) -0.33107(6) 0.0339(3) Uani 1 1 d . . . . .
P2 P 1.20630(9) 0.25375(10) -0.34574(7) 0.0434(3) Uani 1 1 d . . . . .
P3 P 1.21726(8) -0.06011(9) 0.45199(7) 0.0390(3) Uani 1 1 d . . . . .
P4 P 0.25607(9) 0.58244(11) 0.46472(8) 0.0458(3) Uani 1 1 d . . . . .
O1 O 0.4197(2) 1.0605(2) -0.35361(18) 0.0415(8) Uani 1 1 d . . . . .
H1 H 0.3724 1.1101 -0.3501 0.062 Uiso 1 1 calc R U . . .
O2 O 0.2623(2) 0.9792(3) -0.29086(19) 0.0456(8) Uani 1 1 d . . . . .
H2 H 0.2319 1.0402 -0.3111 0.068 Uiso 1 1 calc R U . . .
O3 O 0.3736(2) 0.9233(3) -0.39961(18) 0.0463(8) Uani 1 1 d . . . . .
O4 O 1.1878(3) 0.3410(3) -0.42177(19) 0.0511(9) Uani 1 1 d . . . . .
O5 O 1.1660(3) 0.1600(2) -0.3441(2) 0.0474(8) Uani 1 1 d . . . . .
O6 O 1.3251(3) 0.2267(3) -0.3284(2) 0.0565(9) Uani 1 1 d . . . . .
H6 H 1.3507 0.2809 -0.3442 0.085 Uiso 1 1 calc R U . . .
O7 O 1.3264(2) -0.0685(3) 0.4130(2) 0.0479(8) Uani 1 1 d . . . . .
O8 O 1.1720(2) -0.1582(3) 0.4786(2) 0.0509(9) Uani 1 1 d . . . . .
O9 O 1.2121(3) -0.0186(3) 0.5238(2) 0.0551(9) Uani 1 1 d . . . . .
H9 H 1.2675 -0.0437 0.5477 0.083 Uiso 1 1 calc R U . . .
O10 O 0.1510(2) 0.5899(3) 0.4387(2) 0.0560(9) Uani 1 1 d . . . . .
O11 O 0.2818(3) 0.6752(3) 0.4804(3) 0.0632(11) Uani 1 1 d . . . . .
H11 H 0.2443 0.7293 0.4538 0.095 Uiso 1 1 calc R U . . .
O12 O 0.2793(3) 0.4934(4) 0.5451(2) 0.0651(11) Uani 1 1 d . . . . .
H12 H 0.2445 0.4474 0.5499 0.098 Uiso 1 1 calc R U . . .
C1 C 0.6306(3) 0.6335(3) -0.0734(2) 0.0303(8) Uani 1 1 d . . . . .
C2 C 0.7235(3) 0.5810(3) -0.0995(2) 0.0275(8) Uani 1 1 d . . . . .
C3 C 0.7569(3) 0.5893(3) -0.1809(2) 0.0319(9) Uani 1 1 d . . . . .
H3 H 0.7215 0.6341 -0.2263 0.038 Uiso 1 1 calc R U . . .
C4 C 0.8478(3) 0.5223(3) -0.1819(2) 0.0336(9) Uani 1 1 d . . . . .
H4 H 0.8872 0.5109 -0.2278 0.040 Uiso 1 1 calc R U . . .
C5 C 0.8739(3) 0.4715(3) -0.1006(2) 0.0296(8) Uani 1 1 d . . . . .
C6 C 0.9617(3) 0.3974(3) -0.0760(2) 0.0322(9) Uani 1 1 d . . . . .
C7 C 0.9874(3) 0.3472(3) 0.0031(2) 0.0362(10) Uani 1 1 d . . . . .
C8 C 1.0779(4) 0.2705(4) 0.0266(3) 0.0486(13) Uani 1 1 d . . . . .
H8 H 1.1326 0.2485 -0.0079 0.058 Uiso 1 1 calc R U . . .
C9 C 1.0715(4) 0.2345(4) 0.1075(3) 0.0468(12) Uani 1 1 d . . . . .
H9A H 1.1202 0.1824 0.1404 0.056 Uiso 1 1 calc R U . . .
C10 C 0.9761(3) 0.2910(3) 0.1333(2) 0.0312(9) Uani 1 1 d . . . . .
C11 C 0.9372(3) 0.2715(3) 0.2133(2) 0.0278(8) Uani 1 1 d . . . . .
C12 C 0.8408(3) 0.3202(3) 0.2396(2) 0.0288(8) Uani 1 1 d . . . . .
C13 C 0.8023(3) 0.3034(3) 0.3210(2) 0.0337(9) Uani 1 1 d . . . . .
H13 H 0.8370 0.2573 0.3663 0.040 Uiso 1 1 calc R U . . .
C14 C 0.7080(3) 0.3645(3) 0.3219(2) 0.0322(9) Uani 1 1 d . . . . .
H14 H 0.6641 0.3686 0.3680 0.039 Uiso 1 1 calc R U . . .
C15 C 0.6855(3) 0.4223(3) 0.2407(2) 0.0284(8) Uani 1 1 d . . . . .
C16 C 0.5960(3) 0.4952(3) 0.2157(2) 0.0284(8) Uani 1 1 d . . . . .
C17 C 0.5761(3) 0.5534(3) 0.1361(2) 0.0318(9) Uani 1 1 d . . . . .
C18 C 0.4860(4) 0.6325(4) 0.1119(3) 0.0445(12) Uani 1 1 d . . . . .
H18 H 0.4299 0.6534 0.1458 0.053 Uiso 1 1 calc R U . . .
C19 C 0.4965(4) 0.6715(4) 0.0319(3) 0.0451(12) Uani 1 1 d . . . . .
H19 H 0.4494 0.7256 -0.0011 0.054 Uiso 1 1 calc R U . . .
C20 C 0.5920(3) 0.6160(3) 0.0060(2) 0.0341(9) Uani 1 1 d . . . . .
C21 C 0.5662(3) 0.7141(3) -0.1364(2) 0.0308(9) Uani 1 1 d . . . . .
C22 C 0.6045(3) 0.8019(3) -0.1822(3) 0.0400(10) Uani 1 1 d . . . . .
H22 H 0.6713 0.8107 -0.1732 0.048 Uiso 1 1 calc R U . . .
C23 C 0.5471(3) 0.8771(3) -0.2410(3) 0.0390(10) Uani 1 1 d . . . . .
H23 H 0.5744 0.9370 -0.2717 0.047 Uiso 1 1 calc R U . . .
C24 C 0.4488(3) 0.8652(3) -0.2553(2) 0.0304(9) Uani 1 1 d . . . . .
C25 C 0.4105(3) 0.7773(3) -0.2100(2) 0.0349(9) Uani 1 1 d . . . . .
H25 H 0.3440 0.7681 -0.2193 0.042 Uiso 1 1 calc R U . . .
C26 C 0.4691(3) 0.7018(3) -0.1507(2) 0.0340(9) Uani 1 1 d . . . . .
H26 H 0.4420 0.6417 -0.1199 0.041 Uiso 1 1 calc R U . . .
C33 C 1.0025(3) 0.1918(3) 0.2748(2) 0.0282(8) Uani 1 1 d . . . . .
C34 C 1.1042(3) 0.2012(3) 0.2819(2) 0.0335(9) Uani 1 1 d . . . . .
H34 H 1.1302 0.2609 0.2490 0.040 Uiso 1 1 calc R U . . .
C35 C 1.1675(3) 0.1258(3) 0.3356(2) 0.0341(9) Uani 1 1 d . . . . .
H35 H 1.2368 0.1338 0.3390 0.041 Uiso 1 1 calc R U . . .
C36 C 1.1311(3) 0.0377(3) 0.3851(2) 0.0295(8) Uani 1 1 d . . . . .
C37 C 1.0287(3) 0.0296(3) 0.3800(3) 0.0365(10) Uani 1 1 d . . . . .
H37 H 1.0017 -0.0286 0.4149 0.044 Uiso 1 1 calc R U . . .
C38 C 0.9653(3) 0.1046(3) 0.3252(3) 0.0362(10) Uani 1 1 d . . . . .
H38 H 0.8960 0.0967 0.3218 0.043 Uiso 1 1 calc R U . . .
C39 C 0.5133(3) 0.5135(3) 0.2782(2) 0.0294(8) Uani 1 1 d . . . . .
C40 C 0.5331(3) 0.5490(4) 0.3381(3) 0.0400(10) Uani 1 1 d . . . . .
H40 H 0.6011 0.5612 0.3406 0.048 Uiso 1 1 calc R U . . .
C41 C 0.4552(3) 0.5666(4) 0.3940(3) 0.0408(11) Uani 1 1 d . . . . .
H41 H 0.4708 0.5891 0.4354 0.049 Uiso 1 1 calc R U . . .
C42 C 0.3552(3) 0.5524(3) 0.3917(2) 0.0304(9) Uani 1 1 d . . . . .
C43 C 0.3351(3) 0.5158(4) 0.3331(3) 0.0404(10) Uani 1 1 d . . . . .
H43 H 0.2667 0.5045 0.3309 0.048 Uiso 1 1 calc R U . . .
C44 C 0.4134(3) 0.4952(4) 0.2768(3) 0.0409(11) Uani 1 1 d . . . . .
H44 H 0.3986 0.4686 0.2375 0.049 Uiso 1 1 calc R U . . .
N1 N 0.6392(3) 0.5446(3) 0.07094(18) 0.0309(7) Uani 1 1 d . . . . .
H1A H 0.6987 0.5015 0.0705 0.037 Uiso 1 1 calc R U . . .
N2 N 0.7683(2) 0.3932(2) 0.19235(18) 0.0269(7) Uani 1 1 d . . . . .
N3 N 0.7961(3) 0.5090(2) -0.05298(18) 0.0289(7) Uani 1 1 d . . . . .
N4 N 0.9270(3) 0.3590(3) 0.06887(19) 0.0321(8) Uani 1 1 d . . . . .
H4A H 0.8677 0.4023 0.0695 0.039 Uiso 1 1 calc R U . . .
C27A C 1.03374(6) 0.36359(8) -0.13936(6) 0.0352(9) Uiso 0.614(7) 1 d . . P A 1
C28 C 1.08722(5) 0.4273(5) -0.19778(5) 0.0343(16) Uiso 0.614(7) 1 d . . P A 1
H28 H 1.0870 0.4949 -0.1965 0.041 Uiso 0.614(7) 1 calc R U P A 1
C29 C 1.14239(7) 0.3948(5) -0.25959(7) 0.0370(17) Uiso 0.614(7) 1 d . . P A 1
H29 H 1.1793 0.4410 -0.2999 0.044 Uiso 0.614(7) 1 calc R U P A 1
C30A C 1.14518(14) 0.29959(16) -0.26419(13) 0.0389(10) Uiso 0.614(7) 1 d . . P A 1
C31 C 1.09005(17) 0.2326(7) -0.20399(18) 0.053(2) Uiso 0.614(7) 1 d . . P A 1
H31 H 1.0907 0.1651 -0.2057 0.064 Uiso 0.614(7) 1 calc R U P A 1
C32 C 1.03453(16) 0.2646(6) -0.14181(18) 0.053(2) Uiso 0.614(7) 1 d . . P A 1
H32 H 0.9973 0.2191 -0.1012 0.063 Uiso 0.614(7) 1 calc R U P A 1
C27B C 1.03374(6) 0.36359(8) -0.13936(6) 0.0352(9) Uiso 0.386(7) 1 d . . P A 2
C45 C 1.1270(2) 0.37479(6) -0.15987(7) 0.046(3) Uiso 0.386(7) 1 d . . P A 2
H45 H 1.1604 0.4059 -0.1321 0.055 Uiso 0.386(7) 1 calc R U P A 2
C46 C 1.1831(3) 0.34267(8) -0.22260(11) 0.056(4) Uiso 0.386(7) 1 d . . P A 2
H46 H 1.2534 0.3533 -0.2353 0.067 Uiso 0.386(7) 1 calc R U P A 2
C30B C 1.14518(14) 0.29959(16) -0.26419(13) 0.0389(10) Uiso 0.386(7) 1 d . . P A 2
C47 C 1.0411(7) 0.2837(2) -0.2457(3) 0.055(4) Uiso 0.386(7) 1 d . . P A 2
H47 H 1.0110 0.2522 -0.2752 0.066 Uiso 0.386(7) 1 calc R U P A 2
C48 C 0.9830(6) 0.3142(2) -0.1843(3) 0.052(3) Uiso 0.386(7) 1 d . . P A 2
H48 H 0.9127 0.3042 -0.1709 0.062 Uiso 0.386(7) 1 calc R U P A 2
N5 N 0.0316(3) 0.3491(3) 0.4862(2) 0.0394(9) Uani 1 1 d . . . . .
H5A H 0.0848 0.3576 0.5101 0.047 Uiso 1 1 calc R U . . .
H5B H -0.0292 0.3661 0.5137 0.047 Uiso 1 1 calc R U . . .
C61 C 0.0450(5) 0.2404(4) 0.4910(4) 0.0576(14) Uani 1 1 d . . . . .
H61A H 0.1120 0.2203 0.4639 0.086 Uiso 1 1 calc R U . . .
H61B H -0.0120 0.2304 0.4654 0.086 Uiso 1 1 calc R U . . .
H61C H 0.0440 0.1977 0.5470 0.086 Uiso 1 1 calc R U . . .
C60 C 0.0293(5) 0.4200(5) 0.4043(3) 0.0638(16) Uani 1 1 d . . . . .
H60A H -0.0328 0.4177 0.3802 0.096 Uiso 1 1 calc R U . . .
H60B H 0.0922 0.3993 0.3731 0.096 Uiso 1 1 calc R U . . .
H60C H 0.0271 0.4904 0.4051 0.096 Uiso 1 1 calc R U . . .
N6 N 0.4731(3) 0.1641(3) 0.4887(2) 0.0347(8) Uani 1 1 d . . . . .
H6A H 0.5285 0.1348 0.4624 0.042 Uiso 1 1 calc R U . . .
H6B H 0.4698 0.1226 0.5401 0.042 Uiso 1 1 calc R U . . .
C70 C 0.3766(4) 0.1702(4) 0.4520(3) 0.0516(13) Uani 1 1 d . . . . .
H70A H 0.3788 0.2161 0.3970 0.077 Uiso 1 1 calc R U . . .
H70B H 0.3161 0.1974 0.4822 0.077 Uiso 1 1 calc R U . . .
H70C H 0.3706 0.1012 0.4523 0.077 Uiso 1 1 calc R U . . .
C71 C 0.4902(4) 0.2661(4) 0.4873(3) 0.0443(11) Uani 1 1 d . . . . .
H71A H 0.4316 0.2972 0.5168 0.066 Uiso 1 1 calc R U . . .
H71B H 0.4948 0.3109 0.4320 0.066 Uiso 1 1 calc R U . . .
H71C H 0.5553 0.2577 0.5120 0.066 Uiso 1 1 calc R U . . .

loop_
_atom_site_aniso_label
_atom_site_aniso_U_11
_atom_site_aniso_U_22
_atom_site_aniso_U_33
_atom_site_aniso_U_23
_atom_site_aniso_U_13
_atom_site_aniso_U_12
P1 0.0293(5) 0.0361(6) 0.0242(5) -0.0009(4) -0.0047(4) 0.0085(4)
P2 0.0375(6) 0.0499(7) 0.0384(6) -0.0190(5) -0.0018(5) 0.0096(5)
P3 0.0267(5) 0.0389(6) 0.0367(6) 0.0036(5) -0.0093(4) 0.0051(5)
P4 0.0334(6) 0.0640(9) 0.0492(7) -0.0345(7) 0.0083(5) -0.0078(6)
O1 0.0362(16) 0.0326(16) 0.0386(17) 0.0025(13) -0.0003(13) 0.0077(13)
O2 0.0330(16) 0.0433(18) 0.0422(18) -0.0001(14) 0.0015(13) 0.0091(14)
O3 0.0393(17) 0.057(2) 0.0343(16) -0.0149(15) -0.0133(13) 0.0157(15)
O4 0.052(2) 0.066(2) 0.0346(17) -0.0161(16) -0.0019(15) -0.0077(17)
O5 0.0446(18) 0.0400(18) 0.058(2) -0.0232(16) -0.0098(15) 0.0081(14)
O6 0.0367(18) 0.065(2) 0.073(3) -0.035(2) -0.0057(17) 0.0035(16)
O7 0.0306(16) 0.049(2) 0.0486(19) -0.0031(15) -0.0026(14) 0.0067(14)
O8 0.0348(16) 0.0394(18) 0.060(2) 0.0058(16) -0.0076(15) 0.0020(14)
O9 0.0387(18) 0.080(3) 0.0402(19) -0.0155(18) -0.0159(14) 0.0051(17)
O10 0.0332(17) 0.080(3) 0.061(2) -0.039(2) 0.0051(15) -0.0003(17)
O11 0.045(2) 0.069(3) 0.089(3) -0.053(2) 0.0044(19) -0.0008(18)
O12 0.059(2) 0.107(3) 0.0376(19) -0.020(2) -0.0019(17) -0.038(2)
C1 0.033(2) 0.026(2) 0.0243(19) -0.0007(15) -0.0051(15) 0.0006(16)
C2 0.033(2) 0.028(2) 0.0173(17) 0.0002(15) -0.0023(14) -0.0065(16)
C3 0.033(2) 0.038(2) 0.0182(18) 0.0012(16) -0.0049(15) -0.0076(17)
C4 0.035(2) 0.041(2) 0.0198(18) -0.0035(17) -0.0021(15) -0.0039(18)
C5 0.036(2) 0.032(2) 0.0167(17) -0.0037(15) 0.0004(15) -0.0050(17)
C6 0.036(2) 0.029(2) 0.0241(19) -0.0039(16) 0.0008(16) 0.0002(17)
C7 0.036(2) 0.035(2) 0.026(2) -0.0039(17) 0.0005(16) 0.0092(18)
C8 0.043(2) 0.052(3) 0.027(2) -0.001(2) 0.0046(18) 0.021(2)
C9 0.039(2) 0.049(3) 0.030(2) 0.000(2) 0.0023(18) 0.018(2)
C10 0.0303(19) 0.031(2) 0.0230(19) -0.0020(16) -0.0011(15) 0.0044(16)
C11 0.0267(18) 0.029(2) 0.0216(18) -0.0015(15) -0.0032(14) -0.0008(15)
C12 0.0304(19) 0.031(2) 0.0201(18) -0.0035(15) -0.0042(15) -0.0009(16)
C13 0.031(2) 0.040(2) 0.0220(19) -0.0028(17) -0.0030(15) 0.0010(18)
C14 0.031(2) 0.040(2) 0.0189(18) -0.0049(16) -0.0004(15) 0.0017(17)
C15 0.0291(19) 0.032(2) 0.0188(17) -0.0042(15) -0.0016(14) -0.0004(16)
C16 0.0262(18) 0.034(2) 0.0211(18) -0.0071(16) -0.0003(14) -0.0002(16)
C17 0.0279(19) 0.036(2) 0.0242(19) -0.0082(16) -0.0034(15) 0.0080(17)
C18 0.040(2) 0.050(3) 0.029(2) -0.008(2) -0.0030(18) 0.019(2)
C19 0.044(2) 0.046(3) 0.027(2) -0.0047(19) -0.0082(18) 0.023(2)
C20 0.039(2) 0.030(2) 0.0240(19) -0.0027(16) -0.0054(16) 0.0061(17)
C21 0.036(2) 0.029(2) 0.0215(18) -0.0037(15) -0.0061(16) 0.0041(17)
C22 0.033(2) 0.038(2) 0.039(2) 0.0036(19) -0.0102(18) -0.0048(19)
C23 0.034(2) 0.033(2) 0.037(2) 0.0069(18) -0.0096(18) -0.0028(18)
C24 0.0291(19) 0.033(2) 0.0222(18) -0.0050(16) -0.0048(15) 0.0051(16)
C25 0.033(2) 0.035(2) 0.033(2) -0.0047(18) -0.0112(17) -0.0018(18)
C26 0.040(2) 0.027(2) 0.028(2) -0.0005(16) -0.0053(17) -0.0048(17)
C33 0.0276(18) 0.030(2) 0.0202(18) -0.0014(15) -0.0019(14) 0.0010(16)
C34 0.031(2) 0.031(2) 0.031(2) 0.0013(17) -0.0046(16) -0.0043(17)
C35 0.0266(19) 0.036(2) 0.035(2) -0.0033(18) -0.0062(16) -0.0056(17)
C36 0.0246(18) 0.029(2) 0.0258(19) -0.0009(16) -0.0066(15) 0.0053(15)
C37 0.032(2) 0.031(2) 0.034(2) 0.0068(17) -0.0043(17) -0.0055(17)
C38 0.0250(19) 0.035(2) 0.039(2) -0.0003(18) -0.0059(17) -0.0009(17)
C39 0.0245(18) 0.036(2) 0.0225(18) -0.0081(16) -0.0016(14) 0.0040(16)
C40 0.026(2) 0.059(3) 0.040(2) -0.025(2) 0.0006(17) -0.005(2)
C41 0.035(2) 0.057(3) 0.038(2) -0.028(2) -0.0011(18) -0.002(2)
C42 0.0266(18) 0.033(2) 0.030(2) -0.0137(17) 0.0003(15) 0.0038(16)
C43 0.028(2) 0.056(3) 0.042(2) -0.025(2) 0.0037(18) -0.008(2)
C44 0.036(2) 0.058(3) 0.036(2) -0.027(2) 0.0005(18) -0.009(2)
N1 0.0301(17) 0.0319(18) 0.0210(16) -0.0035(13) -0.0003(13) 0.0069(14)
N2 0.0261(15) 0.0258(16) 0.0216(15) -0.0029(13) -0.0026(12) 0.0044(13)
N3 0.0334(17) 0.0282(17) 0.0191(15) -0.0033(13) -0.0037(13) 0.0020(14)
N4 0.0316(17) 0.0318(18) 0.0236(16) -0.0033(14) -0.0022(13) 0.0058(14)
N5 0.0282(17) 0.054(2) 0.038(2) -0.0208(18) 0.0033(15) -0.0043(16)
C61 0.060(3) 0.053(3) 0.063(3) -0.020(3) -0.010(3) -0.008(3)
C60 0.090(4) 0.064(4) 0.040(3) -0.012(3) -0.003(3) -0.029(3)
N6 0.0352(18) 0.0330(19) 0.0287(17) -0.0045(14) 0.0030(14) -0.0019(15)
C70 0.047(3) 0.061(3) 0.043(3) -0.007(2) -0.007(2) -0.014(2)
C71 0.042(2) 0.036(2) 0.053(3) -0.014(2) 0.003(2) -0.007(2)

loop_
_atom_type_symbol
_atom_type_description
_atom_type_scat_dispersion_real
_atom_type_scat_dispersion_imag
_atom_type_scat_source
C C 0.0033 0.0016 'International Tables Vol C Tables 4.2.6.8 and 6.1.1.4'
H H 0.0000 0.0000 'International Tables Vol C Tables 4.2.6.8 and 6.1.1.4'
N N 0.0061 0.0033 'International Tables Vol C Tables 4.2.6.8 and 6.1.1.4'
O O 0.0106 0.0060 'International Tables Vol C Tables 4.2.6.8 and 6.1.1.4'
P P 0.1023 0.0942 'International Tables Vol C Tables 4.2.6.8 and 6.1.1.4'

loop_
_geom_angle_atom_site_label_1
_geom_angle_atom_site_label_2
_geom_angle_atom_site_label_3
_geom_angle
O3 P1 O1 113.6(2)
O3 P1 O2 110.1(2)
O1 P1 O2 111.14(19)
O3 P1 C24 108.37(18)
O1 P1 C24 108.84(19)
O2 P1 C24 104.32(18)
O5 P2 O4 113.2(2)
O5 P2 O6 111.4(2)
O4 P2 O6 110.5(2)
O5 P2 C30A 110.26(16)
O4 P2 C30A 108.14(16)
O6 P2 C30A 102.72(16)
O7 P3 O8 115.5(2)
O7 P3 O9 110.4(2)
O8 P3 O9 109.4(2)
O7 P3 C36 109.38(18)
O8 P3 C36 108.02(19)
O9 P3 C36 103.48(19)
O10 P4 O11 118.8(2)
O10 P4 O12 112.2(2)
O11 P4 O12 103.0(2)
O10 P4 C42 109.9(2)
O11 P4 C42 105.7(2)
O12 P4 C42 106.3(2)
P1 O1 H1 109.5
P1 O2 H2 109.5
P2 O6 H6 109.5
P3 O9 H9 109.5
P4 O11 H11 109.5
P4 O12 H12 109.5
C2 C1 C20 125.5(3)
C2 C1 C21 116.7(3)
C20 C1 C21 117.8(3)
N3 C2 C1 126.6(3)
N3 C2 C3 107.6(3)
C1 C2 C3 125.7(3)
C4 C3 C2 108.2(3)
C4 C3 H3 125.9
C2 C3 H3 125.9
C3 C4 C5 107.3(4)
C3 C4 H4 126.3
C5 C4 H4 126.3
N3 C5 C6 126.9(3)
N3 C5 C4 107.7(3)
C6 C5 C4 125.5(4)
C5 C6 C7 125.8(4)
C5 C6 C27A 117.3(3)
C7 C6 C27A 116.8(3)
N4 C7 C6 125.6(4)
N4 C7 C8 109.8(3)
C6 C7 C8 124.5(4)
C9 C8 C7 107.2(4)
C9 C8 H8 126.4
C7 C8 H8 126.4
C8 C9 C10 106.4(4)
C8 C9 H9A 126.8
C10 C9 H9A 126.8
N4 C10 C11 126.1(3)
N4 C10 C9 109.7(3)
C11 C10 C9 124.0(4)
C12 C11 C10 125.2(3)
C12 C11 C33 117.3(3)
C10 C11 C33 117.5(3)
N2 C12 C11 126.2(3)
N2 C12 C13 108.2(3)
C11 C12 C13 125.6(3)
C14 C13 C12 107.8(3)
C14 C13 H13 126.1
C12 C13 H13 126.1
C13 C14 C15 107.8(3)
C13 C14 H14 126.1
C15 C14 H14 126.1
N2 C15 C16 126.2(3)
N2 C15 C14 107.8(3)
C16 C15 C14 126.1(3)
C15 C16 C17 125.5(3)
C15 C16 C39 117.7(3)
C17 C16 C39 116.8(3)
N1 C17 C16 125.6(3)
N1 C17 C18 109.7(3)
C16 C17 C18 124.7(4)
C19 C18 C17 106.9(4)
C19 C18 H18 126.5
C17 C18 H18 126.5
C18 C19 C20 107.2(4)
C18 C19 H19 126.4
C20 C19 H19 126.4
N1 C20 C1 125.9(4)
N1 C20 C19 109.4(3)
C1 C20 C19 124.8(4)
C22 C21 C26 118.9(4)
C22 C21 C1 119.8(4)
C26 C21 C1 121.2(4)
C23 C22 C21 121.0(4)
C23 C22 H22 119.5
C21 C22 H22 119.5
C22 C23 C24 120.2(4)
C22 C23 H23 119.9
C24 C23 H23 119.9
C25 C24 C23 119.0(4)
C25 C24 P1 121.1(3)
C23 C24 P1 120.0(3)
C24 C25 C26 120.4(4)
C24 C25 H25 119.8
C26 C25 H25 119.8
C21 C26 C25 120.5(4)
C21 C26 H26 119.8
C25 C26 H26 119.8
C34 C33 C38 118.2(3)
C34 C33 C11 120.5(3)
C38 C33 C11 121.3(4)
C35 C34 C33 121.3(4)
C35 C34 H34 119.3
C33 C34 H34 119.3
C34 C35 C36 120.6(4)
C34 C35 H35 119.7
C36 C35 H35 119.7
C37 C36 C35 118.3(3)
C37 C36 P3 122.6(3)
C35 C36 P3 119.2(3)
C38 C37 C36 121.2(4)
C38 C37 H37 119.4
C36 C37 H37 119.4
C37 C38 C33 120.3(4)
C37 C38 H38 119.8
C33 C38 H38 119.8
C40 C39 C44 118.4(4)
C40 C39 C16 121.7(4)
C44 C39 C16 119.9(4)
C41 C40 C39 120.4(4)
C41 C40 H40 119.8
C39 C40 H40 119.8
C42 C41 C40 121.8(4)
C42 C41 H41 119.1
C40 C41 H41 119.1
C41 C42 C43 118.2(4)
C41 C42 P4 119.0(3)
C43 C42 P4 122.8(3)
C42 C43 C44 121.1(4)
C42 C43 H43 119.5
C44 C43 H43 119.5
C39 C44 C43 120.1(4)
C39 C44 H44 120.0
C43 C44 H44 120.0
C17 N1 C20 106.7(3)
C17 N1 H1A 126.6
C20 N1 H1A 126.6
C12 N2 C15 108.4(3)
C2 N3 C5 109.2(3)
C10 N4 C7 106.8(3)
C10 N4 H4A 126.6
C7 N4 H4A 126.6
C28 C27A C32 119.3(3)
C28 C27A C6 123.6(3)
C32 C27A C6 116.7(2)
C27A C28 C29 120.7(6)
C27A C28 H28 119.7
C29 C28 H28 119.7
C30A C29 C28 122.0(4)
C30A C29 H29 119.0
C28 C29 H29 119.0
C29 C30A C31 118.1(4)
C29 C30A P2 125.17(16)
C31 C30A P2 116.6(4)
C32 C31 C30A 120.3(7)
C32 C31 H31 119.8
C30A C31 H31 119.8
C31 C32 C27A 119.7(5)
C31 C32 H32 120.1
C27A C32 H32 120.1
C46 C45 H45 119.0
C45 C46 H46 118.0
C48 C47 H47 120.2
C47 C48 H48 120.8
C61 N5 C60 113.7(4)
C61 N5 H5A 108.8
C60 N5 H5A 108.8
C61 N5 H5B 108.8
C60 N5 H5B 108.8
H5A N5 H5B 107.7
N5 C61 H61A 109.5
N5 C61 H61B 109.5
H61A C61 H61B 109.5
N5 C61 H61C 109.5
H61A C61 H61C 109.5
H61B C61 H61C 109.5
N5 C60 H60A 109.5
N5 C60 H60B 109.5
H60A C60 H60B 109.5
N5 C60 H60C 109.5
H60A C60 H60C 109.5
H60B C60 H60C 109.5
C70 N6 C71 112.8(4)
C70 N6 H6A 109.0
C71 N6 H6A 109.0
C70 N6 H6B 109.0
C71 N6 H6B 109.0
H6A N6 H6B 107.8
N6 C70 H70A 109.5
N6 C70 H70B 109.5
H70A C70 H70B 109.5
N6 C70 H70C 109.5
H70A C70 H70C 109.5
H70B C70 H70C 109.5
N6 C71 H71A 109.5
N6 C71 H71B 109.5
H71A C71 H71B 109.5
N6 C71 H71C 109.5
H71A C71 H71C 109.5
H71B C71 H71C 109.5

loop_
_geom_bond_atom_site_label_1
_geom_bond_atom_site_label_2
_geom_bond_distance
P1 O3 1.504(3)
P1 O1 1.505(3)
P1 O2 1.552(3)
P1 C24 1.796(4)
P2 O5 1.499(4)
P2 O4 1.501(4)
P2 O6 1.570(4)
P2 C30A 1.804(3)
P3 O7 1.507(3)
P3 O8 1.514(4)
P3 O9 1.557(4)
P3 C36 1.785(4)
P4 O10 1.483(4)
P4 O11 1.521(4)
P4 O12 1.572(4)
P4 C42 1.803(4)
O1 H1 0.8400
O2 H2 0.8400
O6 H6 0.8400
O9 H9 0.8400
O11 H11 0.8400
O12 H12 0.8400
C1 C2 1.392(5)
C1 C20 1.399(6)
C1 C21 1.501(5)
C2 N3 1.363(5)
C2 C3 1.434(5)
C3 C4 1.353(6)
C3 H3 0.9500
C4 C5 1.439(5)
C4 H4 0.9500
C5 N3 1.371(5)
C5 C6 1.385(6)
C6 C7 1.402(6)
C6 C27A 1.509(4)
C7 N4 1.364(5)
C7 C8 1.424(6)
C8 C9 1.360(6)
C8 H8 0.9500
C9 C10 1.439(5)
C9 H9A 0.9500
C10 N4 1.360(5)
C10 C11 1.408(5)
C11 C12 1.405(5)
C11 C33 1.487(5)
C12 N2 1.373(5)
C12 C13 1.433(5)
C13 C14 1.348(5)
C13 H13 0.9500
C14 C15 1.441(5)
C14 H14 0.9500
C15 N2 1.374(5)
C15 C16 1.395(5)
C16 C17 1.410(5)
C16 C39 1.496(5)
C17 N1 1.360(5)
C17 C18 1.438(5)
C18 C19 1.349(6)
C18 H18 0.9500
C19 C20 1.434(6)
C19 H19 0.9500
C20 N1 1.372(5)
C21 C22 1.385(6)
C21 C26 1.385(6)
C22 C23 1.383(6)
C22 H22 0.9500
C23 C24 1.398(6)
C23 H23 0.9500
C24 C25 1.383(6)
C25 C26 1.397(5)
C25 H25 0.9500
C26 H26 0.9500
C33 C34 1.392(6)
C33 C38 1.394(6)
C34 C35 1.373(5)
C34 H34 0.9500
C35 C36 1.394(6)
C35 H35 0.9500
C36 C37 1.387(6)
C37 C38 1.384(5)
C37 H37 0.9500
C38 H38 0.9500
C39 C40 1.388(6)
C39 C44 1.391(6)
C40 C41 1.375(6)
C40 H40 0.9500
C41 C42 1.374(6)
C41 H41 0.9500
C42 C43 1.377(6)
C43 C44 1.394(6)
C43 H43 0.9500
C44 H44 0.9500
N1 H1A 0.8800
N4 H4A 0.8800
C27A C28 1.353(4)
C27A C32 1.393(9)
C28 C29 1.387(5)
C28 H28 0.9500
C29 C30A 1.349(8)
C29 H29 0.9500
C30A C31 1.405(6)
C31 C32 1.392(7)
C31 H31 0.9500
C32 H32 0.9500
C45 C46 1.404(3)
C45 H45 0.9500
C46 H46 0.9500
C47 C48 1.383(9)
C47 H47 0.9500
C48 H48 0.9500
N5 C61 1.463(7)
N5 C60 1.470(6)
N5 H5A 0.9100
N5 H5B 0.9100
C61 H61A 0.9800
C61 H61B 0.9800
C61 H61C 0.9800
C60 H60A 0.9800
C60 H60B 0.9800
C60 H60C 0.9800
N6 C70 1.472(6)
N6 C71 1.476(6)
N6 H6A 0.9100
N6 H6B 0.9100
C70 H70A 0.9800
C70 H70B 0.9800
C70 H70C 0.9800
C71 H71A 0.9800
C71 H71B 0.9800
C71 H71C 0.9800

loop_
_geom_torsion_atom_site_label_1
_geom_torsion_atom_site_label_2
_geom_torsion_atom_site_label_3
_geom_torsion_atom_site_label_4
_geom_torsion
C20 C1 C2 N3 -4.7(7)
C21 C1 C2 N3 176.5(4)
C20 C1 C2 C3 171.6(4)
C21 C1 C2 C3 -7.2(6)
N3 C2 C3 C4 0.4(5)
C1 C2 C3 C4 -176.5(4)
C2 C3 C4 C5 -0.8(5)
C3 C4 C5 N3 0.9(5)
C3 C4 C5 C6 -179.7(4)
N3 C5 C6 C7 -0.4(7)
C4 C5 C6 C7 -179.7(4)
N3 C5 C6 C27A 176.4(3)
C4 C5 C6 C27A -2.9(6)
C5 C6 C7 N4 4.0(8)
C27A C6 C7 N4 -172.8(4)
C5 C6 C7 C8 179.3(5)
C27A C6 C7 C8 2.5(7)
N4 C7 C8 C9 0.8(6)
C6 C7 C8 C9 -175.2(5)
C7 C8 C9 C10 -0.5(6)
C8 C9 C10 N4 0.1(6)
C8 C9 C10 C11 175.5(5)
N4 C10 C11 C12 -0.5(7)
C9 C10 C11 C12 -175.1(4)
N4 C10 C11 C33 178.4(4)
C9 C10 C11 C33 3.9(7)
C10 C11 C12 N2 1.0(7)
C33 C11 C12 N2 -177.9(4)
C10 C11 C12 C13 -177.8(4)
C33 C11 C12 C13 3.3(6)
N2 C12 C13 C14 0.6(5)
C11 C12 C13 C14 179.6(4)
C12 C13 C14 C15 -0.6(5)
C13 C14 C15 N2 0.4(5)
C13 C14 C15 C16 -179.3(4)
N2 C15 C16 C17 -1.5(7)
C14 C15 C16 C17 178.2(4)
N2 C15 C16 C39 178.2(4)
C14 C15 C16 C39 -2.1(6)
C15 C16 C17 N1 2.8(7)
C39 C16 C17 N1 -176.9(4)
C15 C16 C17 C18 -176.2(5)
C39 C16 C17 C18 4.1(7)
N1 C17 C18 C19 -0.6(6)
C16 C17 C18 C19 178.6(5)
C17 C18 C19 C20 0.8(6)
C2 C1 C20 N1 0.1(7)
C21 C1 C20 N1 178.9(4)
C2 C1 C20 C19 179.4(5)
C21 C1 C20 C19 -1.8(7)
C18 C19 C20 N1 -0.8(6)
C18 C19 C20 C1 179.9(5)
C2 C1 C21 C22 -65.7(5)
C20 C1 C21 C22 115.4(5)
C2 C1 C21 C26 113.3(5)
C20 C1 C21 C26 -65.6(6)
C26 C21 C22 C23 0.5(7)
C1 C21 C22 C23 179.6(4)
C21 C22 C23 C24 -0.3(7)
C22 C23 C24 C25 -0.1(7)
C22 C23 C24 P1 179.4(4)
O3 P1 C24 C25 -71.8(4)
O1 P1 C24 C25 164.2(3)
O2 P1 C24 C25 45.5(4)
O3 P1 C24 C23 108.6(4)
O1 P1 C24 C23 -15.4(4)
O2 P1 C24 C23 -134.1(4)
C23 C24 C25 C26 0.3(6)
P1 C24 C25 C26 -179.3(3)
C22 C21 C26 C25 -0.4(6)
C1 C21 C26 C25 -179.5(4)
C24 C25 C26 C21 0.0(6)
C12 C11 C33 C34 -123.1(4)
C10 C11 C33 C34 57.9(6)
C12 C11 C33 C38 58.7(6)
C10 C11 C33 C38 -120.3(4)
C38 C33 C34 C35 1.6(6)
C11 C33 C34 C35 -176.6(4)
C33 C34 C35 C36 -0.5(7)
C34 C35 C36 C37 -1.6(6)
C34 C35 C36 P3 178.2(3)
O7 P3 C36 C37 143.8(4)
O8 P3 C36 C37 17.3(4)
O9 P3 C36 C37 -98.6(4)
O7 P3 C36 C35 -36.1(4)
O8 P3 C36 C35 -162.5(3)
O9 P3 C36 C35 81.5(4)
C35 C36 C37 C38 2.6(7)
P3 C36 C37 C38 -177.2(4)
C36 C37 C38 C33 -1.6(7)
C34 C33 C38 C37 -0.6(6)
C11 C33 C38 C37 177.6(4)
C15 C16 C39 C40 60.9(6)
C17 C16 C39 C40 -119.4(5)
C15 C16 C39 C44 -119.4(5)
C17 C16 C39 C44 60.3(6)
C44 C39 C40 C41 -0.8(7)
C16 C39 C40 C41 179.0(4)
C39 C40 C41 C42 -1.6(7)
C40 C41 C42 C43 2.5(7)
C40 C41 C42 P4 -177.4(4)
O10 P4 C42 C41 164.3(4)
O11 P4 C42 C41 34.9(4)
O12 P4 C42 C41 -74.1(4)
O10 P4 C42 C43 -15.6(5)
O11 P4 C42 C43 -144.9(4)
O12 P4 C42 C43 106.1(4)
C41 C42 C43 C44 -1.0(7)
P4 C42 C43 C44 178.9(4)
C40 C39 C44 C43 2.2(7)
C16 C39 C44 C43 -177.5(4)
C42 C43 C44 C39 -1.4(7)
C16 C17 N1 C20 -179.1(4)
C18 C17 N1 C20 0.1(5)
C1 C20 N1 C17 179.7(4)
C19 C20 N1 C17 0.4(5)
C11 C12 N2 C15 -179.3(4)
C13 C12 N2 C15 -0.3(5)
C16 C15 N2 C12 179.7(4)
C14 C15 N2 C12 0.0(5)
C1 C2 N3 C5 177.0(4)
C3 C2 N3 C5 0.1(4)
C6 C5 N3 C2 179.9(4)
C4 C5 N3 C2 -0.6(5)
C11 C10 N4 C7 -174.9(4)
C9 C10 N4 C7 0.3(5)
C6 C7 N4 C10 175.3(5)
C8 C7 N4 C10 -0.7(5)
C5 C6 C27A C28 63.7(4)
C7 C6 C27A C28 -119.2(3)
C5 C6 C27A C32 -108.8(3)
C7 C6 C27A C32 68.3(4)
C32 C27A C28 C29 0.000(4)
C6 C27A C28 C29 -172.4(2)
C27A C28 C29 C30A 0.000(4)
C28 C29 C30A C31 -0.001(7)
C28 C29 C30A P2 175.09(11)
O5 P2 C30A C29 -161.89(15)
O4 P2 C30A C29 -37.6(2)
O6 P2 C30A C29 79.29(19)
O5 P2 C30A C31 13.27(16)
O4 P2 C30A C31 137.55(16)
O6 P2 C30A C31 -105.55(18)
C29 C30A C31 C32 0.001(9)
P2 C30A C31 C32 -175.52(10)
C30A C31 C32 C27A 0.000(9)
C28 C27A C32 C31 0.000(7)
C6 C27A C32 C31 172.87(19)

loop_
_platon_squeeze_void_nr
_platon_squeeze_void_average_x
_platon_squeeze_void_average_y
_platon_squeeze_void_average_z
_platon_squeeze_void_volume
_platon_squeeze_void_count_electrons
_platon_squeeze_void_content
1 -0.014 0.000 0.000 764 127 ' '
